data_2243336
loop_
_publ_author_name
'Ventura, Dominic L.'
'Brennessel, William W.'
'Durfee, William S.'

_publ_section_title
;
 Crystal structures of {1,1,1-tris[(salicylaldimino)methyl]ethane}gallium
 as both a pyridine solvate and an acetonitrile 0.75-solvate and
 {1,1,1-tris[(salicylaldimino)methyl]ethane}indium dichloromethane solvate
;
_journal_coeditor_code EX2030
_journal_issue 5
_journal_name_full 'Acta Crystallographica Section E'
_journal_page_first 615
_journal_page_last 620
_journal_paper_doi 10.1107/S2056989020004375
_journal_volume 76
_journal_year 2020
_chemical_formula_iupac '[Ga (C26 H24 N3 O3)], 0.75C2 H3 N'
_chemical_formula_moiety 'C26 H24 Ga N3 O3, 0.75(C2 H3 N)'
_chemical_formula_sum 'C27.5 H26.25 Ga N3.75 O3'
_chemical_formula_weight 526.99
_chemical_name_common bufbd01
_chemical_name_systematic
;({[(2,2-Bis{[(2-oxidobenzylidene)amino-\k^2^<i>N</i>,<i>O</i>]methyl}propyl)imino]methyl}phenololato-\k^2^<i>N</i>,<i>O</i>)gallium(III)
acetonitrile 0.75-solvate
;
_space_group_crystal_system triclinic
_space_group_IT_number 2
_space_group_name_Hall '-P 1'
_space_group_name_H-M_alt 'P -1'
_atom_sites_solution_hydrogens geom
_atom_sites_solution_primary direct
_atom_sites_solution_secondary difmap
_audit_creation_method SHELXL-2018/3
_cell_angle_alpha 93.9150(10)
_cell_angle_beta 103.1200(10)
_cell_angle_gamma 97.6000(10)
_cell_formula_units_Z 4
_cell_length_a 10.9053(6)
_cell_length_b 14.1157(8)
_cell_length_c 16.2324(9)
_cell_measurement_reflns_used 3787
_cell_measurement_temperature 173(2)
_cell_measurement_theta_max 31.56
_cell_measurement_theta_min 2.25
_cell_volume 2399.6(2)
_computing_cell_refinement
;
SAINT (Bruker, 2009)
;
_computing_data_collection
;
APEX2 (Bruker, 2011)
;
_computing_data_reduction
;
SAINT (Bruker, 2009)
;
_computing_molecular_graphics
;
SHELXTL (Sheldrick, 2015a)
;
_computing_publication_material
;
SHELXTL (Sheldrick, 2015a)
;
_computing_structure_refinement
;
<i>SHELXL2018/3</i> (Sheldrick, 2015b)
;
_computing_structure_solution
;
SIR97 (Altomare <i>et al.</i>,  1999)
;
_diffrn_ambient_temperature 173(2)
_diffrn_measured_fraction_theta_full 0.987
_diffrn_measured_fraction_theta_max 0.987
_diffrn_measurement_device_type 'Bruker SMART APEXII CCD platform'
_diffrn_measurement_method '\w scans'
_diffrn_radiation_monochromator graphite
_diffrn_radiation_type MoK\a
_diffrn_radiation_wavelength 0.71073
_diffrn_reflns_av_R_equivalents 0.0564
_diffrn_reflns_av_unetI/netI 0.0825
_diffrn_reflns_limit_h_max 17
_diffrn_reflns_limit_h_min -17
_diffrn_reflns_limit_k_max 22
_diffrn_reflns_limit_k_min -22
_diffrn_reflns_limit_l_max 26
_diffrn_reflns_limit_l_min -26
_diffrn_reflns_number 52020
_diffrn_reflns_theta_full 34.972
_diffrn_reflns_theta_max 34.972
_diffrn_reflns_theta_min 1.852
_diffrn_source 'fine-focus sealed tube'
_exptl_absorpt_coefficient_mu 1.184
_exptl_absorpt_correction_T_max 0.7476
_exptl_absorpt_correction_T_min 0.6658
_exptl_absorpt_correction_type multi-scan
_exptl_absorpt_process_details
;
(SADABS; Sheldrick, 1996)
;
_exptl_crystal_colour colorless
_exptl_crystal_density_diffrn 1.459
_exptl_crystal_description block
_exptl_crystal_F_000 1090
_exptl_crystal_size_max 0.240
_exptl_crystal_size_mid 0.240
_exptl_crystal_size_min 0.200
_refine_diff_density_max 0.623
_refine_diff_density_min -0.551
_refine_ls_extinction_method none
_refine_ls_goodness_of_fit_ref 1.003
_refine_ls_hydrogen_treatment constr
_refine_ls_matrix_type full
_refine_ls_number_parameters 653
_refine_ls_number_reflns 20841
_refine_ls_number_restraints 12
_refine_ls_restrained_S_all 1.004
_refine_ls_R_factor_all 0.0963
_refine_ls_R_factor_gt 0.0484
_refine_ls_shift/su_max 0.001
_refine_ls_shift/su_mean 0.000
_refine_ls_structure_factor_coef Fsqd
_refine_ls_weighting_details 'w=1/[\s^2^(Fo^2^)+(0.0459P)^2^] where P=(Fo^2^+2Fc^2^)/3'
_refine_ls_weighting_scheme calc
_refine_ls_wR_factor_gt 0.1009
_refine_ls_wR_factor_ref 0.1193
_reflns_number_gt 12632
_reflns_number_total 20841
_reflns_threshold_expression 'I > 2\s(I)'
_cod_data_source_file ex2030sup1.cif
_cod_data_source_block 1b
_cod_original_formula_sum 'C27.50 H26.25 Ga N3.75 O3'
_cod_database_code 2243336
_shelx_space_group_comment
;
The symmetry employed for this shelxl refinement is uniquely defined
by the following loop, which should always be used as a source of
symmetry information in preference to the above space-group names.
They are only intended as comments.
;
_shelx_estimated_absorpt_t_min 0.764
_shelx_estimated_absorpt_t_max 0.798

loop_
_space_group_symop_operation_xyz
'x, y, z'
'-x, -y, -z'

loop_
_atom_site_type_symbol
_atom_site_label
_atom_site_fract_x
_atom_site_fract_y
_atom_site_fract_z
_atom_site_U_iso_or_equiv
_atom_site_adp_type
_atom_site_calc_flag
_atom_site_occupancy
_atom_site_disorder_assembly
_atom_site_disorder_group
Ga Ga1 0.33445(2) 0.03781(2) 0.24211(2) 0.01860(5) Uani d 1 . .
O O1 0.44828(12) 0.13910(10) 0.31777(8) 0.0220(3) Uani d 1 . .
O O2 0.46507(12) -0.04363(10) 0.25420(8) 0.0218(3) Uani d 1 . .
O O3 0.37262(13) 0.08983(10) 0.14315(8) 0.0241(3) Uani d 1 . .
N N1 0.18433(15) 0.11232(12) 0.24496(10) 0.0212(3) Uani d 1 . .
N N2 0.27584(14) -0.02693(12) 0.34216(10) 0.0209(3) Uani d 1 . .
N N3 0.19786(15) -0.06598(12) 0.16370(10) 0.0217(3) Uani d 1 . .
C C1 0.05468(18) 0.05719(15) 0.21985(13) 0.0255(4) Uani d 1 . .
H H1A 0.026618 0.046121 0.157090 0.031 Uiso calc 1 . .
H H1B -0.005405 0.093924 0.240757 0.031 Uiso calc 1 . .
C C2 0.14316(17) -0.02575(15) 0.34819(12) 0.0246(4) Uani d 1 . .
H H2A 0.135976 0.036435 0.377438 0.030 Uiso calc 1 . .
H H2B 0.117628 -0.077622 0.381760 0.030 Uiso calc 1 . .
C C3 0.09945(18) -0.11402(15) 0.20160(12) 0.0245(4) Uani d 1 . .
H H3A 0.134205 -0.163818 0.236144 0.029 Uiso calc 1 . .
H H3B 0.026198 -0.145981 0.155998 0.029 Uiso calc 1 . .
C C4 0.05462(18) -0.04032(15) 0.25812(12) 0.0238(4) Uani d 1 . .
C C5 -0.08040(19) -0.08028(17) 0.26360(15) 0.0329(5) Uani d 1 . .
H H5A -0.082878 -0.146596 0.278286 0.049 Uiso calc 1 . .
H H5B -0.139827 -0.079009 0.208585 0.049 Uiso calc 1 . .
H H5C -0.104986 -0.040845 0.307452 0.049 Uiso calc 1 . .
C C6 0.19550(19) 0.20191(15) 0.27144(12) 0.0237(4) Uani d 1 . .
H H6 0.119766 0.230078 0.263599 0.028 Uiso calc 1 . .
C C7 0.31410(19) 0.26305(14) 0.31215(12) 0.0232(4) Uani d 1 . .
C C8 0.3057(2) 0.35909(16) 0.33702(15) 0.0331(5) Uani d 1 . .
H H8 0.226524 0.381942 0.320075 0.040 Uiso calc 1 . .
C C9 0.4093(2) 0.42044(17) 0.38521(16) 0.0387(5) Uani d 1 . .
H H9 0.402551 0.485296 0.400841 0.046 Uiso calc 1 . .
C C10 0.5245(2) 0.38591(16) 0.41078(14) 0.0336(5) Uani d 1 . .
H H10 0.596392 0.427516 0.444869 0.040 Uiso calc 1 . .
C C11 0.5359(2) 0.29228(15) 0.38738(12) 0.0266(4) Uani d 1 . .
H H11 0.615473 0.270528 0.405827 0.032 Uiso calc 1 . .
C C12 0.43154(18) 0.22808(14) 0.33655(11) 0.0219(4) Uani d 1 . .
C C13 0.34944(18) -0.06416(14) 0.40040(11) 0.0218(4) Uani d 1 . .
H H13 0.320358 -0.077190 0.449969 0.026 Uiso calc 1 . .
C C14 0.47214(18) -0.08761(14) 0.39642(12) 0.0219(4) Uani d 1 . .
C C15 0.53730(19) -0.13112(16) 0.46534(13) 0.0277(4) Uani d 1 . .
H H15 0.506073 -0.132892 0.515377 0.033 Uiso calc 1 . .
C C16 0.6443(2) -0.17097(18) 0.46246(14) 0.0339(5) Uani d 1 . .
H H16 0.687720 -0.199144 0.509935 0.041 Uiso calc 1 . .
C C17 0.6879(2) -0.16919(17) 0.38805(14) 0.0329(5) Uani d 1 . .
H H17 0.760288 -0.198519 0.384291 0.039 Uiso calc 1 . .
C C18 0.62782(18) -0.12554(15) 0.31982(13) 0.0260(4) Uani d 1 . .
H H18 0.660432 -0.124775 0.270303 0.031 Uiso calc 1 . .
C C19 0.51916(17) -0.08206(13) 0.32185(12) 0.0204(4) Uani d 1 . .
C C20 0.18695(18) -0.08578(14) 0.08384(12) 0.0228(4) Uani d 1 . .
H H20 0.122273 -0.136873 0.055435 0.027 Uiso calc 1 . .
C C21 0.26351(18) -0.03783(14) 0.03338(11) 0.0220(4) Uani d 1 . .
C C22 0.2445(2) -0.07568(15) -0.05216(12) 0.0272(4) Uani d 1 . .
H H22 0.187717 -0.133888 -0.072312 0.033 Uiso calc 1 . .
C C23 0.3057(2) -0.03073(16) -0.10647(13) 0.0296(4) Uani d 1 . .
H H23 0.293134 -0.057784 -0.163514 0.036 Uiso calc 1 . .
C C24 0.3869(2) 0.05560(16) -0.07693(13) 0.0290(4) Uani d 1 . .
H H24 0.429615 0.087588 -0.114433 0.035 Uiso calc 1 . .
C C25 0.4062(2) 0.09529(15) 0.00563(12) 0.0271(4) Uani d 1 . .
H H25 0.459923 0.155256 0.023510 0.033 Uiso calc 1 . .
C C26 0.34797(18) 0.04897(14) 0.06428(11) 0.0208(4) Uani d 1 . .
Ga Ga2 0.88779(2) 0.37876(2) 0.20703(2) 0.02138(5) Uani d 1 . .
O O4 0.96341(13) 0.33951(10) 0.31629(8) 0.0252(3) Uani d 1 . .
O O5 1.03345(14) 0.47499(10) 0.21460(9) 0.0274(3) Uani d 1 . .
O O6 0.95907(14) 0.28754(10) 0.14551(8) 0.0253(3) Uani d 1 . .
N N4 0.72159(16) 0.29010(12) 0.20611(10) 0.0234(3) Uani d 1 . .
N N5 0.79794(16) 0.48650(12) 0.25177(10) 0.0257(3) Uani d 1 . .
N N6 0.79023(16) 0.41376(12) 0.08876(10) 0.0258(4) Uani d 1 . .
C C27 0.60495(19) 0.30705(15) 0.14703(14) 0.0301(5) Uani d 1 . .
H H27A 0.529706 0.275237 0.164450 0.036 Uiso calc 1 . .
H H27B 0.602541 0.278657 0.089103 0.036 Uiso calc 1 . .
C C28 0.6574(2) 0.46920(16) 0.23465(14) 0.0304(4) Uani d 1 . .
H H28A 0.625324 0.531380 0.238360 0.037 Uiso calc 1 . .
H H28B 0.630943 0.430783 0.278180 0.037 Uiso calc 1 . .
C C29 0.6718(2) 0.45548(16) 0.08224(13) 0.0314(5) Uani d 1 . .
H H29A 0.617476 0.439976 0.023830 0.038 Uiso calc 1 . .
H H29B 0.692541 0.526262 0.093844 0.038 Uiso calc 1 . .
C C30 0.5993(2) 0.41555(16) 0.14597(13) 0.0298(4) Uani d 1 . .
C C31 0.4592(2) 0.4286(2) 0.11911(17) 0.0435(6) Uani d 1 . .
H H31A 0.415714 0.408886 0.163195 0.065 Uiso calc 1 . .
H H31B 0.418523 0.389050 0.065437 0.065 Uiso calc 1 . .
H H31C 0.453512 0.496329 0.111512 0.065 Uiso calc 1 . .
C C32 0.70962(18) 0.22489(14) 0.25667(12) 0.0224(4) Uani d 1 . .
H H32 0.627549 0.188283 0.249186 0.027 Uiso calc 1 . .
C C33 0.80972(18) 0.20277(14) 0.32341(12) 0.0213(4) Uani d 1 . .
C C34 0.7804(2) 0.12148(15) 0.36508(13) 0.0261(4) Uani d 1 . .
H H34 0.698088 0.084187 0.347472 0.031 Uiso calc 1 . .
C C35 0.8688(2) 0.09528(15) 0.43072(13) 0.0292(4) Uani d 1 . .
H H35 0.848965 0.039562 0.457714 0.035 Uiso calc 1 . .
C C36 0.9883(2) 0.15185(16) 0.45706(13) 0.0296(4) Uani d 1 . .
H H36 1.050090 0.134068 0.502320 0.036 Uiso calc 1 . .
C C37 1.0184(2) 0.23275(15) 0.41893(12) 0.0266(4) Uani d 1 . .
H H37 1.099980 0.270522 0.439196 0.032 Uiso calc 1 . .
C C38 0.93063(18) 0.26111(14) 0.35021(12) 0.0219(4) Uani d 1 . .
C C39 0.8561(2) 0.56736(16) 0.29109(13) 0.0302(4) Uani d 1 . .
H H39 0.805555 0.611047 0.308692 0.036 Uiso calc 1 . .
C C40 0.9918(2) 0.59753(15) 0.31083(13) 0.0298(5) Uani d 1 . .
C C41 1.0425(3) 0.67730(16) 0.37092(15) 0.0387(5) Uani d 1 . .
H H41 0.986699 0.709721 0.395752 0.046 Uiso calc 1 . .
C C42 1.1712(3) 0.70961(18) 0.39470(17) 0.0466(7) Uani d 1 . .
H H42 1.204642 0.761936 0.437371 0.056 Uiso calc 1 . .
C C43 1.2517(3) 0.66453(17) 0.35532(17) 0.0455(7) Uani d 1 . .
H H43 1.340637 0.687230 0.370669 0.055 Uiso calc 1 . .
C C44 1.2049(2) 0.58765(16) 0.29454(15) 0.0370(5) Uani d 1 . .
H H44 1.261587 0.559550 0.267123 0.044 Uiso calc 1 . .
C C45 1.0733(2) 0.54965(14) 0.27215(13) 0.0273(4) Uani d 1 . .
C C46 0.8377(2) 0.40946(15) 0.02332(12) 0.0290(4) Uani d 1 . .
H H46 0.798146 0.438958 -0.024532 0.035 Uiso calc 1 . .
C C47 0.9459(2) 0.36367(15) 0.01634(13) 0.0284(4) Uani d 1 . .
C C48 0.9925(2) 0.37474(16) -0.05753(13) 0.0341(5) Uani d 1 . .
H H48 0.954108 0.413589 -0.098494 0.041 Uiso calc 1 . .
C C49 1.0913(2) 0.33087(17) -0.07124(14) 0.0376(6) Uani d 1 . .
H H49 1.122712 0.340226 -0.120547 0.045 Uiso calc 1 . .
C C50 1.1456(2) 0.27204(17) -0.01189(14) 0.0368(5) Uani d 1 . .
H H50 1.214005 0.240870 -0.021336 0.044 Uiso calc 1 . .
C C51 1.1014(2) 0.25852(17) 0.06031(13) 0.0318(5) Uani d 1 . .
H H51 1.139212 0.217512 0.099417 0.038 Uiso calc 1 . .
C C52 1.00143(19) 0.30438(14) 0.07704(12) 0.0254(4) Uani d 1 . .
N N7 0.5915(4) 0.6858(2) 0.1290(2) 0.0948(12) Uani d 1 . .
C C53 0.5005(4) 0.71106(19) 0.13652(19) 0.0567(8) Uani d 1 . .
C C54 0.3847(3) 0.7435(2) 0.1459(2) 0.0725(10) Uani d 1 . .
H H54A 0.326486 0.740988 0.089818 0.109 Uiso calc 1 . .
H H54B 0.403900 0.809746 0.172898 0.109 Uiso calc 1 . .
H H54C 0.344580 0.701975 0.181432 0.109 Uiso calc 1 . .
N N8 0.1723(7) 0.4753(6) 0.5239(4) 0.108(3) Uani d 0.5 A -1
C C55 0.0695(12) 0.4891(11) 0.5101(7) 0.068(3) Uani d 0.5 A -1
C C56 -0.0654(12) 0.4986(14) 0.4977(10) 0.092(4) Uani d 0.5 A -1
H H56A -0.080115 0.559478 0.474522 0.137 Uiso calc 0.5 A -1
H H56B -0.089116 0.497416 0.552425 0.137 Uiso calc 0.5 A -1
H H56C -0.117265 0.445106 0.457992 0.137 Uiso calc 0.5 A -1

loop_
_atom_site_aniso_label
_atom_site_aniso_U_11
_atom_site_aniso_U_22
_atom_site_aniso_U_33
_atom_site_aniso_U_12
_atom_site_aniso_U_13
_atom_site_aniso_U_23
Ga1 0.01759(10) 0.02105(11) 0.01673(9) 0.00134(8) 0.00448(7) 0.00080(7)
O1 0.0196(6) 0.0242(7) 0.0205(6) 0.0034(5) 0.0025(5) -0.0019(5)
O2 0.0220(6) 0.0265(7) 0.0182(6) 0.0061(5) 0.0062(5) 0.0024(5)
O3 0.0292(7) 0.0235(7) 0.0176(6) -0.0033(6) 0.0064(5) -0.0012(5)
N1 0.0190(7) 0.0245(8) 0.0196(7) 0.0031(6) 0.0031(6) 0.0032(6)
N2 0.0185(7) 0.0250(8) 0.0203(7) 0.0032(6) 0.0071(6) 0.0008(6)
N3 0.0214(8) 0.0226(8) 0.0209(7) 0.0011(6) 0.0061(6) 0.0008(6)
C1 0.0182(9) 0.0300(11) 0.0267(10) 0.0034(8) 0.0024(7) 0.0024(8)
C2 0.0193(9) 0.0319(11) 0.0244(9) 0.0044(8) 0.0086(7) 0.0033(8)
C3 0.0221(9) 0.0255(10) 0.0250(9) -0.0026(7) 0.0075(7) 0.0020(8)
C4 0.0182(8) 0.0285(10) 0.0250(9) 0.0022(7) 0.0064(7) 0.0022(8)
C5 0.0209(9) 0.0396(13) 0.0391(12) 0.0005(9) 0.0112(9) 0.0043(10)
C6 0.0243(9) 0.0269(10) 0.0219(9) 0.0073(8) 0.0065(7) 0.0052(7)
C7 0.0257(9) 0.0226(10) 0.0227(9) 0.0045(7) 0.0080(7) 0.0028(7)
C8 0.0350(12) 0.0249(11) 0.0407(12) 0.0078(9) 0.0098(10) 0.0027(9)
C9 0.0454(14) 0.0228(11) 0.0465(14) 0.0013(10) 0.0127(11) -0.0057(10)
C10 0.0362(12) 0.0288(11) 0.0326(11) -0.0050(9) 0.0103(9) -0.0065(9)
C11 0.0256(10) 0.0309(11) 0.0219(9) 0.0005(8) 0.0070(8) -0.0029(8)
C12 0.0245(9) 0.0259(10) 0.0163(8) 0.0017(7) 0.0082(7) 0.0021(7)
C13 0.0241(9) 0.0233(9) 0.0177(8) 0.0004(7) 0.0066(7) 0.0009(7)
C14 0.0207(9) 0.0237(10) 0.0197(8) 0.0001(7) 0.0040(7) 0.0004(7)
C15 0.0259(10) 0.0340(12) 0.0222(9) 0.0043(9) 0.0034(8) 0.0039(8)
C16 0.0268(10) 0.0434(13) 0.0320(11) 0.0124(10) 0.0014(9) 0.0119(10)
C17 0.0223(10) 0.0388(13) 0.0381(12) 0.0098(9) 0.0048(9) 0.0055(10)
C18 0.0196(9) 0.0305(11) 0.0271(10) 0.0020(8) 0.0055(8) 0.0000(8)
C19 0.0182(8) 0.0193(9) 0.0220(9) 0.0001(7) 0.0032(7) -0.0003(7)
C20 0.0220(9) 0.0193(9) 0.0248(9) -0.0006(7) 0.0040(7) -0.0011(7)
C21 0.0226(9) 0.0236(10) 0.0182(8) 0.0030(7) 0.0028(7) 0.0000(7)
C22 0.0302(10) 0.0260(10) 0.0216(9) -0.0009(8) 0.0035(8) -0.0050(8)
C23 0.0355(11) 0.0342(12) 0.0181(9) 0.0033(9) 0.0068(8) -0.0019(8)
C24 0.0360(11) 0.0303(11) 0.0230(9) 0.0027(9) 0.0125(8) 0.0054(8)
C25 0.0299(10) 0.0269(10) 0.0227(9) -0.0019(8) 0.0067(8) 0.0011(8)
C26 0.0229(9) 0.0222(9) 0.0169(8) 0.0042(7) 0.0040(7) 0.0005(7)
Ga2 0.02359(11) 0.02028(11) 0.01746(10) -0.00167(8) 0.00174(8) 0.00285(8)
O4 0.0273(7) 0.0247(7) 0.0197(6) -0.0027(6) 0.0010(5) 0.0043(5)
O5 0.0307(7) 0.0243(7) 0.0240(7) -0.0059(6) 0.0065(6) 0.0007(6)
O6 0.0330(8) 0.0219(7) 0.0208(7) 0.0010(6) 0.0070(6) 0.0041(5)
N4 0.0243(8) 0.0221(8) 0.0205(7) -0.0007(6) 0.0005(6) 0.0039(6)
N5 0.0269(8) 0.0253(9) 0.0225(8) 0.0005(7) 0.0025(7) 0.0041(7)
N6 0.0309(9) 0.0219(8) 0.0203(8) -0.0020(7) 0.0002(7) 0.0043(6)
C27 0.0245(10) 0.0294(11) 0.0304(10) -0.0034(8) -0.0029(8) 0.0078(9)
C28 0.0272(10) 0.0314(11) 0.0333(11) 0.0072(9) 0.0058(9) 0.0068(9)
C29 0.0354(11) 0.0289(11) 0.0256(10) 0.0034(9) -0.0020(9) 0.0082(8)
C30 0.0277(10) 0.0297(11) 0.0287(10) 0.0020(8) -0.0002(8) 0.0074(8)
C31 0.0287(12) 0.0487(16) 0.0496(15) 0.0070(11) -0.0021(11) 0.0179(12)
C32 0.0217(9) 0.0208(9) 0.0243(9) 0.0010(7) 0.0065(7) 0.0007(7)
C33 0.0240(9) 0.0217(9) 0.0204(8) 0.0048(7) 0.0085(7) 0.0039(7)
C34 0.0299(10) 0.0233(10) 0.0282(10) 0.0048(8) 0.0117(8) 0.0056(8)
C35 0.0429(12) 0.0231(10) 0.0262(10) 0.0100(9) 0.0130(9) 0.0087(8)
C36 0.0377(12) 0.0313(11) 0.0217(9) 0.0137(9) 0.0053(8) 0.0051(8)
C37 0.0276(10) 0.0310(11) 0.0206(9) 0.0058(8) 0.0039(8) 0.0017(8)
C38 0.0249(9) 0.0236(10) 0.0188(8) 0.0053(8) 0.0075(7) 0.0028(7)
C39 0.0377(12) 0.0262(11) 0.0253(10) 0.0050(9) 0.0049(9) 0.0014(8)
C40 0.0383(12) 0.0210(10) 0.0246(10) -0.0021(9) 0.0002(9) 0.0025(8)
C41 0.0516(15) 0.0249(11) 0.0337(12) 0.0029(10) 0.0020(11) -0.0040(9)
C42 0.0551(16) 0.0261(12) 0.0451(14) -0.0064(11) -0.0065(12) -0.0036(11)
C43 0.0412(14) 0.0308(13) 0.0498(15) -0.0109(11) -0.0094(12) 0.0030(11)
C44 0.0336(12) 0.0290(12) 0.0423(13) -0.0062(9) 0.0021(10) 0.0055(10)
C45 0.0339(11) 0.0192(9) 0.0238(9) -0.0036(8) 0.0002(8) 0.0055(7)
C46 0.0391(12) 0.0243(10) 0.0189(9) -0.0030(9) 0.0008(8) 0.0051(7)
C47 0.0372(11) 0.0229(10) 0.0217(9) -0.0053(8) 0.0061(8) 0.0016(7)
C48 0.0473(13) 0.0290(11) 0.0219(10) -0.0088(10) 0.0083(9) 0.0032(8)
C49 0.0495(14) 0.0363(13) 0.0243(10) -0.0124(11) 0.0156(10) -0.0017(9)
C50 0.0356(12) 0.0390(13) 0.0325(12) -0.0082(10) 0.0120(10) -0.0054(10)
C51 0.0319(11) 0.0347(12) 0.0261(10) -0.0011(9) 0.0058(9) -0.0001(9)
C52 0.0298(10) 0.0220(10) 0.0190(9) -0.0084(8) 0.0031(7) -0.0032(7)
N7 0.123(3) 0.0493(18) 0.141(3) 0.0348(19) 0.077(3) 0.0124(19)
C53 0.090(2) 0.0246(13) 0.0566(18) 0.0070(15) 0.0214(17) -0.0010(12)
C54 0.064(2) 0.0500(19) 0.092(3) 0.0034(16) 0.0055(19) -0.0236(18)
N8 0.085(4) 0.156(8) 0.067(4) -0.042(5) 0.024(4) -0.003(4)
C55 0.101(5) 0.062(6) 0.031(4) -0.032(5) 0.025(5) -0.005(4)
C56 0.096(6) 0.083(9) 0.076(7) 0.000(7) -0.021(6) 0.044(6)

loop_
_atom_type_symbol
_atom_type_description
_atom_type_scat_dispersion_real
_atom_type_scat_dispersion_imag
_atom_type_scat_source
C C 0.0033 0.0016 'International Tables Vol C Tables 4.2.6.8 and 6.1.1.4'
H H 0.0000 0.0000 'International Tables Vol C Tables 4.2.6.8 and 6.1.1.4'
N N 0.0061 0.0033 'International Tables Vol C Tables 4.2.6.8 and 6.1.1.4'
O O 0.0106 0.0060 'International Tables Vol C Tables 4.2.6.8 and 6.1.1.4'
Ga Ga 0.2307 1.6083 'International Tables Vol C Tables 4.2.6.8 and 6.1.1.4'

loop_
_geom_angle_atom_site_label_1
_geom_angle_atom_site_label_2
_geom_angle_atom_site_label_3
_geom_angle_site_symmetry_1
_geom_angle_site_symmetry_3
_geom_angle
_geom_angle_publ_flag
O3 Ga1 O1 . . 92.70(6) y
O3 Ga1 O2 . . 94.28(6) y
O1 Ga1 O2 . . 91.39(6) y
O3 Ga1 N1 . . 95.36(6) y
O1 Ga1 N1 . . 89.77(6) y
O2 Ga1 N1 . . 170.22(6) y
O3 Ga1 N3 . . 89.22(6) y
O1 Ga1 N3 . . 174.65(6) y
O2 Ga1 N3 . . 93.44(6) y
N1 Ga1 N3 . . 85.08(6) y
O3 Ga1 N2 . . 174.19(6) y
O1 Ga1 N2 . . 92.79(6) y
O2 Ga1 N2 . . 87.50(6) y
N1 Ga1 N2 . . 82.74(6) y
N3 Ga1 N2 . . 85.15(6) y
C12 O1 Ga1 . . 129.23(12) ?
C19 O2 Ga1 . . 128.71(12) ?
C26 O3 Ga1 . . 129.25(12) ?
C6 N1 C1 . . 117.43(17) ?
C6 N1 Ga1 . . 125.09(13) ?
C1 N1 Ga1 . . 117.36(13) ?
C13 N2 C2 . . 117.85(16) ?
C13 N2 Ga1 . . 124.19(13) ?
C2 N2 Ga1 . . 117.90(12) ?
C20 N3 C3 . . 117.81(16) ?
C20 N3 Ga1 . . 125.21(14) ?
C3 N3 Ga1 . . 116.74(12) ?
N1 C1 C4 . . 109.32(15) ?
N1 C1 H1A . . 109.8 ?
C4 C1 H1A . . 109.8 ?
N1 C1 H1B . . 109.8 ?
C4 C1 H1B . . 109.8 ?
H1A C1 H1B . . 108.3 ?
N2 C2 C4 . . 109.46(15) ?
N2 C2 H2A . . 109.8 ?
C4 C2 H2A . . 109.8 ?
N2 C2 H2B . . 109.8 ?
C4 C2 H2B . . 109.8 ?
H2A C2 H2B . . 108.2 ?
N3 C3 C4 . . 110.14(16) ?
N3 C3 H3A . . 109.6 ?
C4 C3 H3A . . 109.6 ?
N3 C3 H3B . . 109.6 ?
C4 C3 H3B . . 109.6 ?
H3A C3 H3B . . 108.1 ?
C5 C4 C3 . . 107.96(17) ?
C5 C4 C2 . . 109.08(16) ?
C3 C4 C2 . . 109.90(16) ?
C5 C4 C1 . . 109.85(17) ?
C3 C4 C1 . . 110.62(16) ?
C2 C4 C1 . . 109.40(16) ?
C4 C5 H5A . . 109.5 ?
C4 C5 H5B . . 109.5 ?
H5A C5 H5B . . 109.5 ?
C4 C5 H5C . . 109.5 ?
H5A C5 H5C . . 109.5 ?
H5B C5 H5C . . 109.5 ?
N1 C6 C7 . . 125.26(18) ?
N1 C6 H6 . . 117.4 ?
C7 C6 H6 . . 117.4 ?
C8 C7 C12 . . 119.92(19) ?
C8 C7 C6 . . 116.42(18) ?
C12 C7 C6 . . 123.18(18) ?
C9 C8 C7 . . 121.5(2) ?
C9 C8 H8 . . 119.3 ?
C7 C8 H8 . . 119.3 ?
C8 C9 C10 . . 118.9(2) ?
C8 C9 H9 . . 120.6 ?
C10 C9 H9 . . 120.6 ?
C11 C10 C9 . . 121.1(2) ?
C11 C10 H10 . . 119.5 ?
C9 C10 H10 . . 119.5 ?
C10 C11 C12 . . 121.3(2) ?
C10 C11 H11 . . 119.3 ?
C12 C11 H11 . . 119.3 ?
O1 C12 C11 . . 118.23(18) ?
O1 C12 C7 . . 124.37(17) ?
C11 C12 C7 . . 117.34(18) ?
N2 C13 C14 . . 125.08(17) ?
N2 C13 H13 . . 117.5 ?
C14 C13 H13 . . 117.5 ?
C15 C14 C19 . . 119.84(18) ?
C15 C14 C13 . . 116.94(17) ?
C19 C14 C13 . . 122.51(17) ?
C16 C15 C14 . . 122.03(19) ?
C16 C15 H15 . . 119.0 ?
C14 C15 H15 . . 119.0 ?
C15 C16 C17 . . 118.4(2) ?
C15 C16 H16 . . 120.8 ?
C17 C16 H16 . . 120.8 ?
C18 C17 C16 . . 121.2(2) ?
C18 C17 H17 . . 119.4 ?
C16 C17 H17 . . 119.4 ?
C17 C18 C19 . . 121.59(19) ?
C17 C18 H18 . . 119.2 ?
C19 C18 H18 . . 119.2 ?
O2 C19 C18 . . 118.49(17) ?
O2 C19 C14 . . 124.48(17) ?
C18 C19 C14 . . 116.94(18) ?
N3 C20 C21 . . 126.00(18) ?
N3 C20 H20 . . 117.0 ?
C21 C20 H20 . . 117.0 ?
C22 C21 C26 . . 119.79(18) ?
C22 C21 C20 . . 117.58(17) ?
C26 C21 C20 . . 122.42(17) ?
C23 C22 C21 . . 121.60(19) ?
C23 C22 H22 . . 119.2 ?
C21 C22 H22 . . 119.2 ?
C22 C23 C24 . . 118.88(18) ?
C22 C23 H23 . . 120.6 ?
C24 C23 H23 . . 120.6 ?
C25 C24 C23 . . 121.10(19) ?
C25 C24 H24 . . 119.5 ?
C23 C24 H24 . . 119.5 ?
C24 C25 C26 . . 121.47(19) ?
C24 C25 H25 . . 119.3 ?
C26 C25 H25 . . 119.3 ?
O3 C26 C25 . . 118.51(17) ?
O3 C26 C21 . . 124.38(17) ?
C25 C26 C21 . . 117.09(17) ?
O6 Ga2 O5 . . 91.00(6) y
O6 Ga2 O4 . . 93.51(6) y
O5 Ga2 O4 . . 91.22(6) y
O6 Ga2 N4 . . 96.64(6) y
O5 Ga2 N4 . . 172.32(7) y
O4 Ga2 N4 . . 89.15(6) y
O6 Ga2 N5 . . 169.36(6) y
O5 Ga2 N5 . . 87.99(6) y
O4 Ga2 N5 . . 97.10(6) y
N4 Ga2 N5 . . 84.35(7) y
O6 Ga2 N6 . . 87.38(6) y
O5 Ga2 N6 . . 93.86(6) y
O4 Ga2 N6 . . 174.83(6) y
N4 Ga2 N6 . . 85.69(6) y
N5 Ga2 N6 . . 82.12(7) y
C38 O4 Ga2 . . 128.73(12) ?
C45 O5 Ga2 . . 126.13(13) ?
C52 O6 Ga2 . . 124.41(13) ?
C32 N4 C27 . . 116.98(17) ?
C32 N4 Ga2 . . 125.53(13) ?
C27 N4 Ga2 . . 117.33(12) ?
C39 N5 C28 . . 117.77(19) ?
C39 N5 Ga2 . . 124.47(15) ?
C28 N5 Ga2 . . 117.73(13) ?
C46 N6 C29 . . 118.37(18) ?
C46 N6 Ga2 . . 121.62(15) ?
C29 N6 Ga2 . . 119.60(13) ?
N4 C27 C30 . . 110.78(16) ?
N4 C27 H27A . . 109.5 ?
C30 C27 H27A . . 109.5 ?
N4 C27 H27B . . 109.5 ?
C30 C27 H27B . . 109.5 ?
H27A C27 H27B . . 108.1 ?
N5 C28 C30 . . 110.71(17) ?
N5 C28 H28A . . 109.5 ?
C30 C28 H28A . . 109.5 ?
N5 C28 H28B . . 109.5 ?
C30 C28 H28B . . 109.5 ?
H28A C28 H28B . . 108.1 ?
N6 C29 C30 . . 110.29(17) ?
N6 C29 H29A . . 109.6 ?
C30 C29 H29A . . 109.6 ?
N6 C29 H29B . . 109.6 ?
C30 C29 H29B . . 109.6 ?
H29A C29 H29B . . 108.1 ?
C31 C30 C29 . . 110.19(18) ?
C31 C30 C28 . . 108.7(2) ?
C29 C30 C28 . . 109.88(17) ?
C31 C30 C27 . . 107.98(18) ?
C29 C30 C27 . . 109.15(19) ?
C28 C30 C27 . . 110.96(17) ?
C30 C31 H31A . . 109.5 ?
C30 C31 H31B . . 109.5 ?
H31A C31 H31B . . 109.5 ?
C30 C31 H31C . . 109.5 ?
H31A C31 H31C . . 109.5 ?
H31B C31 H31C . . 109.5 ?
N4 C32 C33 . . 125.58(18) ?
N4 C32 H32 . . 117.2 ?
C33 C32 H32 . . 117.2 ?
C34 C33 C38 . . 120.46(18) ?
C34 C33 C32 . . 116.57(18) ?
C38 C33 C32 . . 122.89(17) ?
C35 C34 C33 . . 121.1(2) ?
C35 C34 H34 . . 119.5 ?
C33 C34 H34 . . 119.5 ?
C34 C35 C36 . . 118.82(19) ?
C34 C35 H35 . . 120.6 ?
C36 C35 H35 . . 120.6 ?
C37 C36 C35 . . 121.33(19) ?
C37 C36 H36 . . 119.3 ?
C35 C36 H36 . . 119.3 ?
C36 C37 C38 . . 121.5(2) ?
C36 C37 H37 . . 119.3 ?
C38 C37 H37 . . 119.3 ?
O4 C38 C37 . . 119.25(18) ?
O4 C38 C33 . . 123.93(17) ?
C37 C38 C33 . . 116.80(18) ?
N5 C39 C40 . . 125.3(2) ?
N5 C39 H39 . . 117.3 ?
C40 C39 H39 . . 117.3 ?
C41 C40 C45 . . 119.9(2) ?
C41 C40 C39 . . 117.7(2) ?
C45 C40 C39 . . 122.34(19) ?
C42 C41 C40 . . 121.5(2) ?
C42 C41 H41 . . 119.3 ?
C40 C41 H41 . . 119.3 ?
C41 C42 C43 . . 118.9(2) ?
C41 C42 H42 . . 120.5 ?
C43 C42 H42 . . 120.5 ?
C44 C43 C42 . . 121.2(2) ?
C44 C43 H43 . . 119.4 ?
C42 C43 H43 . . 119.4 ?
C43 C44 C45 . . 121.0(2) ?
C43 C44 H44 . . 119.5 ?
C45 C44 H44 . . 119.5 ?
O5 C45 C40 . . 123.83(19) ?
O5 C45 C44 . . 118.7(2) ?
C40 C45 C44 . . 117.4(2) ?
N6 C46 C47 . . 125.52(19) ?
N6 C46 H46 . . 117.2 ?
C47 C46 H46 . . 117.2 ?
C48 C47 C52 . . 119.5(2) ?
C48 C47 C46 . . 117.3(2) ?
C52 C47 C46 . . 123.03(19) ?
C49 C48 C47 . . 121.5(2) ?
C49 C48 H48 . . 119.3 ?
C47 C48 H48 . . 119.3 ?
C48 C49 C50 . . 119.2(2) ?
C48 C49 H49 . . 120.4 ?
C50 C49 H49 . . 120.4 ?
C51 C50 C49 . . 120.9(2) ?
C51 C50 H50 . . 119.5 ?
C49 C50 H50 . . 119.5 ?
C50 C51 C52 . . 121.2(2) ?
C50 C51 H51 . . 119.4 ?
C52 C51 H51 . . 119.4 ?
O6 C52 C51 . . 119.52(19) ?
O6 C52 C47 . . 122.7(2) ?
C51 C52 C47 . . 117.70(19) ?
N7 C53 C54 . . 179.8(4) ?
C53 C54 H54A . . 109.5 ?
C53 C54 H54B . . 109.5 ?
H54A C54 H54B . . 109.5 ?
C53 C54 H54C . . 109.5 ?
H54A C54 H54C . . 109.5 ?
H54B C54 H54C . . 109.5 ?
N8 C55 C56 . . 173.9(10) ?
C55 C56 H56A . . 109.5 ?
C55 C56 H56B . . 109.5 ?
H56A C56 H56B . . 109.5 ?
C55 C56 H56C . . 109.5 ?
H56A C56 H56C . . 109.5 ?
H56B C56 H56C . . 109.5 ?

loop_
_geom_bond_atom_site_label_1
_geom_bond_atom_site_label_2
_geom_bond_site_symmetry_2
_geom_bond_distance
_geom_bond_publ_flag
Ga1 O3 . 1.9175(13) y
Ga1 O1 . 1.9215(13) y
Ga1 O2 . 1.9302(13) y
Ga1 N1 . 2.0668(16) y
Ga1 N3 . 2.0719(16) y
Ga1 N2 . 2.0976(16) y
O1 C12 . 1.318(2) ?
O2 C19 . 1.312(2) ?
O3 C26 . 1.321(2) ?
N1 C6 . 1.288(2) ?
N1 C1 . 1.475(2) ?
N2 C13 . 1.284(2) ?
N2 C2 . 1.474(2) ?
N3 C20 . 1.282(2) ?
N3 C3 . 1.468(2) ?
C1 C4 . 1.548(3) ?
C1 H1A . 0.9900 ?
C1 H1B . 0.9900 ?
C2 C4 . 1.542(3) ?
C2 H2A . 0.9900 ?
C2 H2B . 0.9900 ?
C3 C4 . 1.540(3) ?
C3 H3A . 0.9900 ?
C3 H3B . 0.9900 ?
C4 C5 . 1.530(3) ?
C5 H5A . 0.9800 ?
C5 H5B . 0.9800 ?
C5 H5C . 0.9800 ?
C6 C7 . 1.447(3) ?
C6 H6 . 0.9500 ?
C7 C8 . 1.409(3) ?
C7 C12 . 1.416(3) ?
C8 C9 . 1.373(3) ?
C8 H8 . 0.9500 ?
C9 C10 . 1.393(3) ?
C9 H9 . 0.9500 ?
C10 C11 . 1.379(3) ?
C10 H10 . 0.9500 ?
C11 C12 . 1.413(3) ?
C11 H11 . 0.9500 ?
C13 C14 . 1.434(3) ?
C13 H13 . 0.9500 ?
C14 C15 . 1.408(3) ?
C14 C19 . 1.421(3) ?
C15 C16 . 1.369(3) ?
C15 H15 . 0.9500 ?
C16 C17 . 1.396(3) ?
C16 H16 . 0.9500 ?
C17 C18 . 1.381(3) ?
C17 H17 . 0.9500 ?
C18 C19 . 1.410(3) ?
C18 H18 . 0.9500 ?
C20 C21 . 1.436(3) ?
C20 H20 . 0.9500 ?
C21 C22 . 1.413(3) ?
C21 C26 . 1.417(3) ?
C22 C23 . 1.362(3) ?
C22 H22 . 0.9500 ?
C23 C24 . 1.393(3) ?
C23 H23 . 0.9500 ?
C24 C25 . 1.376(3) ?
C24 H24 . 0.9500 ?
C25 C26 . 1.409(3) ?
C25 H25 . 0.9500 ?
Ga2 O6 . 1.9238(14) y
Ga2 O5 . 1.9239(14) y
Ga2 O4 . 1.9296(13) y
Ga2 N4 . 2.0583(16) y
Ga2 N5 . 2.0897(18) y
Ga2 N6 . 2.0984(16) y
O4 C38 . 1.313(2) ?
O5 C45 . 1.316(2) ?
O6 C52 . 1.321(2) ?
N4 C32 . 1.288(2) ?
N4 C27 . 1.467(2) ?
N5 C39 . 1.280(3) ?
N5 C28 . 1.478(3) ?
N6 C46 . 1.284(3) ?
N6 C29 . 1.474(3) ?
C27 C30 . 1.542(3) ?
C27 H27A . 0.9900 ?
C27 H27B . 0.9900 ?
C28 C30 . 1.535(3) ?
C28 H28A . 0.9900 ?
C28 H28B . 0.9900 ?
C29 C30 . 1.531(3) ?
C29 H29A . 0.9900 ?
C29 H29B . 0.9900 ?
C30 C31 . 1.531(3) ?
C31 H31A . 0.9800 ?
C31 H31B . 0.9800 ?
C31 H31C . 0.9800 ?
C32 C33 . 1.436(3) ?
C32 H32 . 0.9500 ?
C33 C34 . 1.408(3) ?
C33 C38 . 1.418(3) ?
C34 C35 . 1.372(3) ?
C34 H34 . 0.9500 ?
C35 C36 . 1.394(3) ?
C35 H35 . 0.9500 ?
C36 C37 . 1.373(3) ?
C36 H36 . 0.9500 ?
C37 C38 . 1.413(3) ?
C37 H37 . 0.9500 ?
C39 C40 . 1.440(3) ?
C39 H39 . 0.9500 ?
C40 C41 . 1.402(3) ?
C40 C45 . 1.413(3) ?
C41 C42 . 1.374(4) ?
C41 H41 . 0.9500 ?
C42 C43 . 1.390(4) ?
C42 H42 . 0.9500 ?
C43 C44 . 1.375(3) ?
C43 H43 . 0.9500 ?
C44 C45 . 1.419(3) ?
C44 H44 . 0.9500 ?
C46 C47 . 1.441(3) ?
C46 H46 . 0.9500 ?
C47 C48 . 1.414(3) ?
C47 C52 . 1.419(3) ?
C48 C49 . 1.364(3) ?
C48 H48 . 0.9500 ?
C49 C50 . 1.396(3) ?
C49 H49 . 0.9500 ?
C50 C51 . 1.380(3) ?
C50 H50 . 0.9500 ?
C51 C52 . 1.407(3) ?
C51 H51 . 0.9500 ?
N7 C53 . 1.126(4) ?
C53 C54 . 1.435(4) ?
C54 H54A . 0.9800 ?
C54 H54B . 0.9800 ?
C54 H54C . 0.9800 ?
N8 C55 . 1.138(9) ?
C55 C56 . 1.464(7) ?
C56 H56A . 0.9800 ?
C56 H56B . 0.9800 ?
C56 H56C . 0.9800 ?

loop_
_geom_hbond_atom_site_label_D
_geom_hbond_atom_site_label_H
_geom_hbond_atom_site_label_A
_geom_hbond_site_symmetry_A
_geom_hbond_distance_DH
_geom_hbond_distance_HA
_geom_hbond_distance_DA
_geom_hbond_angle_DHA
_geom_hbond_publ_flag
C32 H32 O1 . 0.95 2.51 3.333(2) 145.6 yes
C34 H34 O1 . 0.95 2.88 3.574(2) 131.2 yes
C15 H15 O1 2_656 0.95 2.65 3.499(2) 149.0 yes
C24 H24 O2 2_655 0.95 2.83 3.610(2) 139.6 yes
C54 H54B O2 1_565 0.98 2.31 3.282(3) 171.4 yes
C27 H27A O3 . 0.99 2.89 3.697(2) 139.8 yes
C6 H6 O4 1_455 0.95 2.68 3.557(2) 153.1 yes
C8 H8 O4 1_455 0.95 2.84 3.642(3) 143.0 yes
C8 H8 O5 1_455 0.95 2.91 3.806(3) 156.9 yes
C48 H48 O5 2_765 0.95 2.55 3.413(3) 151.0 yes
C6 H6 O6 1_455 0.95 2.54 3.325(2) 139.7 yes
C22 H22 O6 2_655 0.95 2.56 3.502(2) 172.5 yes
C28 H28A N7 . 0.99 2.91 3.680(4) 135.0 yes
C29 H29B N7 . 0.99 2.72 3.554(4) 142.6 yes
C31 H31C N7 . 0.98 2.85 3.703(4) 145.7 yes
C10 H10 N8 2_666 0.95 2.63 3.508(7) 154.1 yes

loop_
_geom_torsion_atom_site_label_1
_geom_torsion_atom_site_label_2
_geom_torsion_atom_site_label_3
_geom_torsion_atom_site_label_4
_geom_torsion_site_symmetry_1
_geom_torsion_site_symmetry_2
_geom_torsion_site_symmetry_3
_geom_torsion_site_symmetry_4
_geom_torsion
_geom_torsion_publ_flag
C6 N1 C1 C4 . . . . -134.82(18) ?
Ga1 N1 C1 C4 . . . . 41.39(19) ?
C13 N2 C2 C4 . . . . -144.97(18) ?
Ga1 N2 C2 C4 . . . . 37.7(2) ?
C20 N3 C3 C4 . . . . -132.89(18) ?
Ga1 N3 C3 C4 . . . . 41.7(2) ?
N3 C3 C4 C5 . . . . 155.31(17) ?
N3 C3 C4 C2 . . . . -85.82(19) ?
N3 C3 C4 C1 . . . . 35.1(2) ?
N2 C2 C4 C5 . . . . 156.62(17) ?
N2 C2 C4 C3 . . . . 38.4(2) ?
N2 C2 C4 C1 . . . . -83.20(19) ?
N1 C1 C4 C5 . . . . 157.89(17) ?
N1 C1 C4 C3 . . . . -83.03(19) ?
N1 C1 C4 C2 . . . . 38.2(2) ?
C1 N1 C6 C7 . . . . 168.79(18) ?
Ga1 N1 C6 C7 . . . . -7.1(3) ?
N1 C6 C7 C8 . . . . -179.54(19) ?
N1 C6 C7 C12 . . . . -7.5(3) ?
C12 C7 C8 C9 . . . . -0.3(3) ?
C6 C7 C8 C9 . . . . 172.0(2) ?
C7 C8 C9 C10 . . . . -0.9(4) ?
C8 C9 C10 C11 . . . . 1.0(4) ?
C9 C10 C11 C12 . . . . 0.2(3) ?
Ga1 O1 C12 C11 . . . . -173.14(13) ?
Ga1 O1 C12 C7 . . . . 9.6(3) ?
C10 C11 C12 O1 . . . . -178.80(18) ?
C10 C11 C12 C7 . . . . -1.4(3) ?
C8 C7 C12 O1 . . . . 178.68(18) ?
C6 C7 C12 O1 . . . . 6.9(3) ?
C8 C7 C12 C11 . . . . 1.4(3) ?
C6 C7 C12 C11 . . . . -170.34(17) ?
C2 N2 C13 C14 . . . . 167.67(18) ?
Ga1 N2 C13 C14 . . . . -15.2(3) ?
N2 C13 C14 C15 . . . . -177.88(19) ?
N2 C13 C14 C19 . . . . -7.6(3) ?
C19 C14 C15 C16 . . . . -1.6(3) ?
C13 C14 C15 C16 . . . . 169.0(2) ?
C14 C15 C16 C17 . . . . -1.0(3) ?
C15 C16 C17 C18 . . . . 2.2(3) ?
C16 C17 C18 C19 . . . . -0.8(3) ?
Ga1 O2 C19 C18 . . . . -169.20(13) ?
Ga1 O2 C19 C14 . . . . 14.2(3) ?
C17 C18 C19 O2 . . . . -178.59(19) ?
C17 C18 C19 C14 . . . . -1.7(3) ?
C15 C14 C19 O2 . . . . 179.53(18) ?
C13 C14 C19 O2 . . . . 9.5(3) ?
C15 C14 C19 C18 . . . . 2.9(3) ?
C13 C14 C19 C18 . . . . -167.11(18) ?
C3 N3 C20 C21 . . . . 171.62(19) ?
Ga1 N3 C20 C21 . . . . -2.5(3) ?
N3 C20 C21 C22 . . . . 174.4(2) ?
N3 C20 C21 C26 . . . . -10.9(3) ?
C26 C21 C22 C23 . . . . 0.0(3) ?
C20 C21 C22 C23 . . . . 174.9(2) ?
C21 C22 C23 C24 . . . . -1.3(3) ?
C22 C23 C24 C25 . . . . 0.3(3) ?
C23 C24 C25 C26 . . . . 2.0(3) ?
Ga1 O3 C26 C25 . . . . -168.30(14) ?
Ga1 O3 C26 C21 . . . . 13.5(3) ?
C24 C25 C26 O3 . . . . 178.51(19) ?
C24 C25 C26 C21 . . . . -3.2(3) ?
C22 C21 C26 O3 . . . . -179.63(18) ?
C20 C21 C26 O3 . . . . 5.8(3) ?
C22 C21 C26 C25 . . . . 2.2(3) ?
C20 C21 C26 C25 . . . . -172.45(19) ?
C32 N4 C27 C30 . . . . 134.21(19) ?
Ga2 N4 C27 C30 . . . . -41.6(2) ?
C39 N5 C28 C30 . . . . 140.67(19) ?
Ga2 N5 C28 C30 . . . . -37.6(2) ?
C46 N6 C29 C30 . . . . 154.60(18) ?
Ga2 N6 C29 C30 . . . . -32.7(2) ?
N6 C29 C30 C31 . . . . -159.72(19) ?
N6 C29 C30 C28 . . . . 80.6(2) ?
N6 C29 C30 C27 . . . . -41.3(2) ?
N5 C28 C30 C31 . . . . -161.28(18) ?
N5 C28 C30 C29 . . . . -40.7(2) ?
N5 C28 C30 C27 . . . . 80.2(2) ?
N4 C27 C30 C31 . . . . -154.34(19) ?
N4 C27 C30 C29 . . . . 85.9(2) ?
N4 C27 C30 C28 . . . . -35.4(2) ?
C27 N4 C32 C33 . . . . -174.73(19) ?
Ga2 N4 C32 C33 . . . . 0.6(3) ?
N4 C32 C33 C34 . . . . -172.83(19) ?
N4 C32 C33 C38 . . . . 10.3(3) ?
C38 C33 C34 C35 . . . . -1.9(3) ?
C32 C33 C34 C35 . . . . -178.84(19) ?
C33 C34 C35 C36 . . . . 1.4(3) ?
C34 C35 C36 C37 . . . . 0.2(3) ?
C35 C36 C37 C38 . . . . -1.3(3) ?
Ga2 O4 C38 C37 . . . . 162.04(14) ?
Ga2 O4 C38 C33 . . . . -19.5(3) ?
C36 C37 C38 O4 . . . . 179.43(18) ?
C36 C37 C38 C33 . . . . 0.8(3) ?
C34 C33 C38 O4 . . . . -177.79(18) ?
C32 C33 C38 O4 . . . . -1.0(3) ?
C34 C33 C38 C37 . . . . 0.7(3) ?
C32 C33 C38 C37 . . . . 177.52(18) ?
C28 N5 C39 C40 . . . . -178.1(2) ?
Ga2 N5 C39 C40 . . . . 0.1(3) ?
N5 C39 C40 C41 . . . . -165.2(2) ?
N5 C39 C40 C45 . . . . 14.7(3) ?
C45 C40 C41 C42 . . . . -1.2(3) ?
C39 C40 C41 C42 . . . . 178.7(2) ?
C40 C41 C42 C43 . . . . 2.9(4) ?
C41 C42 C43 C44 . . . . -1.2(4) ?
C42 C43 C44 C45 . . . . -2.2(4) ?
Ga2 O5 C45 C40 . . . . -31.3(3) ?
Ga2 O5 C45 C44 . . . . 151.55(16) ?
C41 C40 C45 O5 . . . . -179.26(19) ?
C39 C40 C45 O5 . . . . 0.9(3) ?
C41 C40 C45 C44 . . . . -2.1(3) ?
C39 C40 C45 C44 . . . . 178.0(2) ?
C43 C44 C45 O5 . . . . -178.9(2) ?
C43 C44 C45 C40 . . . . 3.8(3) ?
C29 N6 C46 C47 . . . . -174.31(19) ?
Ga2 N6 C46 C47 . . . . 13.2(3) ?
N6 C46 C47 C48 . . . . -173.7(2) ?
N6 C46 C47 C52 . . . . 10.2(3) ?
C52 C47 C48 C49 . . . . -1.1(3) ?
C46 C47 C48 C49 . . . . -177.4(2) ?
C47 C48 C49 C50 . . . . 1.5(3) ?
C48 C49 C50 C51 . . . . -0.5(3) ?
C49 C50 C51 C52 . . . . -0.8(3) ?
Ga2 O6 C52 C51 . . . . 149.73(15) ?
Ga2 O6 C52 C47 . . . . -33.5(2) ?
C50 C51 C52 O6 . . . . 178.01(18) ?
C50 C51 C52 C47 . . . . 1.1(3) ?
C48 C47 C52 O6 . . . . -176.98(18) ?
C46 C47 C52 O6 . . . . -0.9(3) ?
C48 C47 C52 C51 . . . . -0.2(3) ?
C46 C47 C52 C51 . . . . 175.84(19) ?

_cod_database_fobs_code 2243336
